data_4024565
loop_
_publ_author_name
'Benson J. Edagwa'
'Carol M. Taylor'

_publ_section_title
;
Peptides Containing \g,\d-Dihydroxy-l-leucine
;
_journal_name_full 'Journal of Organic Chemistry'
_journal_page_first 4132
_journal_page_last 4136
_journal_paper_doi 10.1021/jo900459f
_journal_volume 74
_journal_year 2009
_chemical_absolute_configuration ad
_chemical_formula_moiety 'C6 H12 N O3, Cl '
_chemical_formula_sum 'C6 H12 Cl N O3'
_chemical_formula_weight 181.62
_chemical_name_systematic
;
 ?
;
_space_group_IT_number 4
_symmetry_cell_setting monoclinic
_symmetry_space_group_name_Hall 'P 2yb'
_symmetry_space_group_name_H-M 'P 1 21 1'
_atom_sites_solution_hydrogens geom
_atom_sites_solution_primary direct
_atom_sites_solution_secondary difmap
_audit_creation_method SHELXL-97
_cell_angle_alpha 90
_cell_angle_beta 106.152(5)
_cell_angle_gamma 90
_cell_formula_units_Z 2
_cell_length_a 5.7387(5)
_cell_length_b 10.1683(7)
_cell_length_c 7.2104(6)
_cell_measurement_reflns_used 3077
_cell_measurement_temperature 90.0(5)
_cell_measurement_theta_max 68.9
_cell_measurement_theta_min 6.3
_cell_volume 404.14(6)
_computing_cell_refinement 'Bruker Apex 2'
_computing_data_collection 'Bruker Apex 2'
_computing_data_reduction 'Bruker Apex 2'
_computing_molecular_graphics 'ORTEP-3 for Windows (Farrugia, 1997)'
_computing_publication_material 'Bruker SHELXTL (Sheldrick, 2008)'
_computing_structure_refinement 'SHELXL-97 (Sheldrick, 2008)'
_computing_structure_solution 'SHELXS-97 (Sheldrick, 2008)'
_diffrn_ambient_temperature 90.0(5)
_diffrn_measured_fraction_theta_full 0.993
_diffrn_measured_fraction_theta_max 0.964
_diffrn_measurement_device_type 'Bruker Kappa Apex-II CCD area detector'
_diffrn_measurement_method 'phi and omega scans'
_diffrn_radiation_monochromator graphite
_diffrn_radiation_source 'fine-focus sealed tube'
_diffrn_radiation_type CuK\a
_diffrn_radiation_wavelength 1.54178
_diffrn_reflns_av_R_equivalents 0.022
_diffrn_reflns_av_sigmaI/netI 0.0403
_diffrn_reflns_limit_h_max 6
_diffrn_reflns_limit_h_min -6
_diffrn_reflns_limit_k_max 12
_diffrn_reflns_limit_k_min -12
_diffrn_reflns_limit_l_max 8
_diffrn_reflns_limit_l_min -8
_diffrn_reflns_number 3217
_diffrn_reflns_theta_full 66.60
_diffrn_reflns_theta_max 69.8
_diffrn_reflns_theta_min 6.3
_exptl_absorpt_coefficient_mu 3.896
_exptl_absorpt_correction_T_max 0.697
_exptl_absorpt_correction_T_min 0.443
_exptl_absorpt_correction_type multi-scan
_exptl_absorpt_process_details 'SADABS (Sheldrick, 2002)'
_exptl_crystal_colour colorless
_exptl_crystal_density_diffrn 1.492
_exptl_crystal_density_method 'not measured'
_exptl_crystal_description plate
_exptl_crystal_F_000 192
_exptl_crystal_size_max 0.25
_exptl_crystal_size_mid 0.20
_exptl_crystal_size_min 0.10
_refine_diff_density_max 0.259
_refine_diff_density_min -0.171
_refine_diff_density_rms 0.047
_refine_ls_abs_structure_details 'Flack (1983) '
_refine_ls_abs_structure_Flack 0.085(11)
_refine_ls_extinction_coef 0.0034(10)
_refine_ls_extinction_expression Fc^*^=kFc[1+0.001xFc^2^\l^3^/sin(2\q)]^-1/4^
_refine_ls_extinction_method SHELXL
_refine_ls_goodness_of_fit_ref 1.055
_refine_ls_hydrogen_treatment mixed
_refine_ls_matrix_type full
_refine_ls_number_parameters 114
_refine_ls_number_reflns 1372
_refine_ls_number_restraints 1
_refine_ls_restrained_S_all 1.054
_refine_ls_R_factor_all 0.0212
_refine_ls_R_factor_gt 0.0210
_refine_ls_shift/su_max 0.000
_refine_ls_shift/su_mean 0.000
_refine_ls_structure_factor_coef Fsqd
_refine_ls_weighting_details 'calc w=1/[\s^2^(Fo^2^)+(0.0187P)^2^+0.0464P] where P=(Fo^2^+2Fc^2^)/3'
_refine_ls_weighting_scheme calc
_refine_ls_wR_factor_gt 0.0508
_refine_ls_wR_factor_ref 0.0509
_reflns_number_gt 1362
_reflns_number_total 1372
_reflns_threshold_expression I>2\s(I)
_cod_data_source_file jo900459f_si_002.cif
_cod_data_source_block Benson4
_cod_depositor_comments
;
The following automatic conversions were performed:
'_symmetry_cell_setting' value 'Monoclinic' changed to 'monoclinic'
according to '/home/saulius/struct/CIF-dictionaries/cif_core.dic'
dictionary named 'cif_core.dic' version 2.4.1 from 2010-06-29.

Automatic conversion script
Id: cif_fix_enum 1527 2010-12-29 10:47:43Z saulius 
;
_cod_original_sg_symbol_Hall 'P 2yb '
_cod_original_sg_symbol_H-M 'P 21   '
_cod_database_code 4024565

loop_
_symmetry_equiv_pos_as_xyz
'x, y, z'
'-x, y+1/2, -z'

loop_
_atom_site_label
_atom_site_type_symbol
_atom_site_fract_x
_atom_site_fract_y
_atom_site_fract_z
_atom_site_U_iso_or_equiv
_atom_site_adp_type
_atom_site_occupancy
_atom_site_symmetry_multiplicity
_atom_site_calc_flag
_atom_site_refinement_flags
_atom_site_disorder_assembly
_atom_site_disorder_group
Cl1 Cl 0.09357(5) 0.31921(4) 0.34867(4) 0.01144(13) Uani 1 1 d . . .
O1 O 0.66701(19) 0.44983(12) 0.62884(14) 0.0116(3) Uani 1 1 d . . .
O2 O 0.5829(2) 0.53887(14) 0.33399(15) 0.0161(3) Uani 1 1 d . . .
O3 O 0.7827(2) 0.25837(13) 0.92500(16) 0.0131(3) Uani 1 1 d . . .
H3O H 0.870(4) 0.281(2) 1.040(3) 0.020 Uiso 1 1 d . . .
N1 N 0.1366(2) 0.63064(15) 0.40667(19) 0.0107(3) Uani 1 1 d . . .
H1N H 0.069(4) 0.556(3) 0.378(3) 0.016 Uiso 1 1 d . . .
H2N H 0.169(4) 0.671(2) 0.295(3) 0.016 Uiso 1 1 d . . .
H3N H 0.039(4) 0.676(2) 0.451(3) 0.016 Uiso 1 1 d . . .
C1 C 0.5461(3) 0.53211(17) 0.4893(2) 0.0113(4) Uani 1 1 d . . .
C2 C 0.3677(3) 0.61370(17) 0.5618(2) 0.0100(3) Uani 1 1 d . . .
H2 H 0.4401 0.7020 0.6036 0.012 Uiso 1 1 calc R . .
C3 C 0.3423(3) 0.53817(17) 0.7369(2) 0.0108(3) Uani 1 1 d . . .
H3A H 0.2068 0.4744 0.7009 0.013 Uiso 1 1 calc R . .
H3B H 0.3159 0.5984 0.8370 0.013 Uiso 1 1 calc R . .
C4 C 0.5880(3) 0.46769(17) 0.8067(2) 0.0100(3) Uani 1 1 d . . .
C5 C 0.7794(3) 0.55027(17) 0.9453(2) 0.0120(3) Uani 1 1 d . . .
H5A H 0.9374 0.5067 0.9700 0.018 Uiso 1 1 calc R . .
H5B H 0.7368 0.5604 1.0670 0.018 Uiso 1 1 calc R . .
H5C H 0.7876 0.6371 0.8884 0.018 Uiso 1 1 calc R . .
C6 C 0.5620(3) 0.33148(19) 0.8826(2) 0.0118(3) Uani 1 1 d . . .
H6A H 0.5083 0.3391 1.0014 0.014 Uiso 1 1 calc R . .
H6B H 0.4350 0.2830 0.7855 0.014 Uiso 1 1 calc R . .

loop_
_atom_site_aniso_label
_atom_site_aniso_U_11
_atom_site_aniso_U_22
_atom_site_aniso_U_33
_atom_site_aniso_U_23
_atom_site_aniso_U_13
_atom_site_aniso_U_12
Cl1 0.01411(18) 0.00953(19) 0.01017(18) -0.00062(16) 0.00257(12) -0.00003(17)
O1 0.0132(5) 0.0149(6) 0.0078(5) 0.0009(4) 0.0047(4) 0.0032(5)
O2 0.0185(6) 0.0218(7) 0.0103(6) 0.0039(5) 0.0078(5) 0.0046(5)
O3 0.0162(6) 0.0109(6) 0.0098(6) -0.0001(5) -0.0003(5) 0.0044(5)
N1 0.0110(6) 0.0094(7) 0.0111(6) 0.0004(6) 0.0022(5) 0.0015(6)
C1 0.0081(8) 0.0142(9) 0.0113(8) 0.0010(7) 0.0021(6) 0.0007(6)
C2 0.0105(7) 0.0102(8) 0.0089(7) 0.0004(7) 0.0021(6) 0.0008(6)
C3 0.0123(7) 0.0108(8) 0.0100(7) -0.0007(7) 0.0040(6) 0.0000(6)
C4 0.0128(7) 0.0117(9) 0.0070(7) -0.0006(6) 0.0051(5) 0.0002(6)
C5 0.0135(8) 0.0110(9) 0.0113(7) 0.0014(6) 0.0029(6) -0.0019(6)
C6 0.0135(7) 0.0095(9) 0.0123(6) -0.0006(7) 0.0033(5) 0.0017(8)

loop_
_atom_type_symbol
_atom_type_description
_atom_type_scat_dispersion_real
_atom_type_scat_dispersion_imag
_atom_type_scat_source
C C 0.0181 0.0091 'International Tables Vol C Tables 4.2.6.8 and 6.1.1.4'
H H 0.0000 0.0000 'International Tables Vol C Tables 4.2.6.8 and 6.1.1.4'
N N 0.0311 0.0180 'International Tables Vol C Tables 4.2.6.8 and 6.1.1.4'
O O 0.0492 0.0322 'International Tables Vol C Tables 4.2.6.8 and 6.1.1.4'
Cl Cl 0.3639 0.7018 'International Tables Vol C Tables 4.2.6.8 and 6.1.1.4'

loop_
_geom_angle_atom_site_label_1
_geom_angle_atom_site_label_2
_geom_angle_atom_site_label_3
_geom_angle
_geom_angle_site_symmetry_1
_geom_angle_site_symmetry_3
_geom_angle_publ_flag
C1 O1 C4 110.63(12) . . ?
C6 O3 H3O 107.8(14) . . ?
C2 N1 H1N 109.3(14) . . ?
C2 N1 H2N 109.9(13) . . ?
H1N N1 H2N 110.7(19) . . ?
C2 N1 H3N 108.8(15) . . ?
H1N N1 H3N 106(2) . . ?
H2N N1 H3N 112(2) . . ?
O2 C1 O1 123.18(15) . . ?
O2 C1 C2 126.96(14) . . ?
O1 C1 C2 109.84(12) . . ?
N1 C2 C1 110.45(12) . . ?
N1 C2 C3 114.32(13) . . ?
C1 C2 C3 103.88(13) . . ?
N1 C2 H2 109.3 . . ?
C1 C2 H2 109.3 . . ?
C3 C2 H2 109.3 . . ?
C2 C3 C4 102.50(12) . . ?
C2 C3 H3A 111.3 . . ?
C4 C3 H3A 111.3 . . ?
C2 C3 H3B 111.3 . . ?
C4 C3 H3B 111.3 . . ?
H3A C3 H3B 109.2 . . ?
O1 C4 C6 106.57(12) . . ?
O1 C4 C5 107.31(11) . . ?
C6 C4 C5 113.28(13) . . ?
O1 C4 C3 104.30(12) . . ?
C6 C4 C3 111.82(12) . . ?
C5 C4 C3 112.83(14) . . ?
C4 C5 H5A 109.5 . . ?
C4 C5 H5B 109.5 . . ?
H5A C5 H5B 109.5 . . ?
C4 C5 H5C 109.5 . . ?
H5A C5 H5C 109.5 . . ?
H5B C5 H5C 109.5 . . ?
O3 C6 C4 112.54(13) . . ?
O3 C6 H6A 109.1 . . ?
C4 C6 H6A 109.1 . . ?
O3 C6 H6B 109.1 . . ?
C4 C6 H6B 109.1 . . ?
H6A C6 H6B 107.8 . . ?

loop_
_geom_bond_atom_site_label_1
_geom_bond_atom_site_label_2
_geom_bond_distance
_geom_bond_site_symmetry_2
_geom_bond_publ_flag
O1 C1 1.3437(19) . ?
O1 C4 1.4856(17) . ?
O2 C1 1.1978(19) . ?
O3 C6 1.427(2) . ?
O3 H3O 0.87(2) . ?
N1 C2 1.488(2) . ?
N1 H1N 0.85(3) . ?
N1 H2N 0.97(2) . ?
N1 H3N 0.86(2) . ?
C1 C2 1.519(2) . ?
C2 C3 1.519(2) . ?
C2 H2 1.0000 . ?
C3 C4 1.536(2) . ?
C3 H3A 0.9900 . ?
C3 H3B 0.9900 . ?
C4 C6 1.512(3) . ?
C4 C5 1.516(2) . ?
C5 H5A 0.9800 . ?
C5 H5B 0.9800 . ?
C5 H5C 0.9800 . ?
C6 H6A 0.9900 . ?
C6 H6B 0.9900 . ?

loop_
_geom_hbond_atom_site_label_D
_geom_hbond_atom_site_label_H
_geom_hbond_atom_site_label_A
_geom_hbond_distance_DH
_geom_hbond_distance_HA
_geom_hbond_distance_DA
_geom_hbond_angle_DHA
_geom_hbond_site_symmetry_A
O3 H3O Cl1 0.87(2) 2.27(2) 3.1408(12) 174.4(19) 1_656
N1 H1N Cl1 0.85(3) 2.42(3) 3.1948(17) 150.7(19) .
N1 H2N O3 0.97(2) 1.90(2) 2.8698(18) 177(2) 2_656
N1 H3N Cl1 0.86(2) 2.32(2) 3.1353(15) 159(2) 2_556

loop_
_geom_torsion_atom_site_label_1
_geom_torsion_atom_site_label_2
_geom_torsion_atom_site_label_3
_geom_torsion_atom_site_label_4
_geom_torsion
_geom_torsion_site_symmetry_1
_geom_torsion_site_symmetry_2
_geom_torsion_site_symmetry_3
_geom_torsion_site_symmetry_4
_geom_torsion_publ_flag
C4 O1 C1 O2 177.83(15) . . . . ?
C4 O1 C1 C2 -0.76(17) . . . . ?
O2 C1 C2 N1 40.7(2) . . . . ?
O1 C1 C2 N1 -140.80(14) . . . . ?
O2 C1 C2 C3 163.69(17) . . . . ?
O1 C1 C2 C3 -17.79(16) . . . . ?
N1 C2 C3 C4 148.17(14) . . . . ?
C1 C2 C3 C4 27.74(15) . . . . ?
C1 O1 C4 C6 137.24(13) . . . . ?
C1 O1 C4 C5 -101.11(15) . . . . ?
C1 O1 C4 C3 18.81(16) . . . . ?
C2 C3 C4 O1 -28.41(15) . . . . ?
C2 C3 C4 C6 -143.19(13) . . . . ?
C2 C3 C4 C5 87.73(14) . . . . ?
O1 C4 C6 O3 59.12(15) . . . . ?
C5 C4 C6 O3 -58.66(16) . . . . ?
C3 C4 C6 O3 172.50(12) . . . . ?

loop_
_cod_related_entry_id
_cod_related_entry_database
_cod_related_entry_code
1 ChemSpider 30658958
